data_7157953
loop_
_publ_author_name
'Li, Zhen'
'Vijaykumar, Gonela'
'Li, Xiangdong'
'Golz, Christopher'
'Alcarazo, Manuel'

_publ_section_title
;
 5-(Diarylimino)- and 5-(sulfoximido)dibenzothiophenium triflates:
 syntheses and applications as electrophilic aminating reagents.
;
_journal_issue 13
_journal_name_full 'Organic &amp; biomolecular chemistry'
_journal_page_first 2941
_journal_page_last 2948
_journal_paper_doi 10.1039/d1ob00285f
_journal_volume 19
_journal_year 2021
_chemical_formula_moiety 'C25 H18 N S, C F3 O3 S'
_chemical_formula_sum 'C26 H18 F3 N O3 S2'
_chemical_formula_weight 513.53
_space_group_crystal_system monoclinic
_space_group_IT_number 15
_space_group_name_Hall '-C 2yc'
_space_group_name_H-M_alt 'C 1 2/c 1'
_atom_sites_solution_hydrogens geom
_atom_sites_solution_primary dual
_audit_creation_date 2019-06-11
_audit_creation_method
;
Olex2 1.2
(compiled 2018.05.29 svn.r3508 for OlexSys, GUI svn.r5506)
;
_audit_update_record
;
2021-02-09 deposited with the CCDC.	2021-03-08 downloaded from the CCDC.
;
_cell_angle_alpha 90
_cell_angle_beta 111.542(2)
_cell_angle_gamma 90
_cell_formula_units_Z 8
_cell_length_a 32.2922(19)
_cell_length_b 8.2812(5)
_cell_length_c 18.3803(9)
_cell_measurement_reflns_used 9944
_cell_measurement_temperature 100.0
_cell_measurement_theta_max 27.899
_cell_measurement_theta_min 2.549
_cell_volume 4571.9(5)
_computing_cell_refinement 'SAINT V8.38A (?, 2016)'
_computing_data_reduction 'SAINT V8.38A (?, 2016)'
_computing_molecular_graphics 'Olex2 (Dolomanov et al., 2009)'
_computing_publication_material 'Olex2 (Dolomanov et al., 2009)'
_computing_structure_refinement 'XL (Sheldrick, 2008)'
_computing_structure_solution 'XT (Sheldrick, 2015)'
_diffrn_ambient_temperature 100.0
_diffrn_measured_fraction_theta_full 0.999
_diffrn_measured_fraction_theta_max 0.997
_diffrn_measurement_device_type 'Bruker D8 Venture'
_diffrn_measurement_method '\f and \w scans'
_diffrn_radiation_type MoK\a
_diffrn_radiation_wavelength 0.71073
_diffrn_reflns_av_R_equivalents 0.0204
_diffrn_reflns_av_unetI/netI 0.0167
_diffrn_reflns_Laue_measured_fraction_full 0.999
_diffrn_reflns_Laue_measured_fraction_max 0.997
_diffrn_reflns_limit_h_max 42
_diffrn_reflns_limit_h_min -42
_diffrn_reflns_limit_k_max 10
_diffrn_reflns_limit_k_min -10
_diffrn_reflns_limit_l_max 24
_diffrn_reflns_limit_l_min -24
_diffrn_reflns_number 24330
_diffrn_reflns_point_group_measured_fraction_full 0.999
_diffrn_reflns_point_group_measured_fraction_max 0.997
_diffrn_reflns_theta_full 25.242
_diffrn_reflns_theta_max 27.927
_diffrn_reflns_theta_min 2.268
_diffrn_standards_number 0
_exptl_absorpt_coefficient_mu 0.288
_exptl_absorpt_correction_T_max 1.0000
_exptl_absorpt_correction_T_min 0.9222
_exptl_absorpt_correction_type multi-scan
_exptl_absorpt_process_details
'SADABS-2016/2 (Bruker,2016/2) was used for absorption correction. wR2(int) was 0.1089 before and 0.0390 after correction. The Ratio of minimum to maximum transmission is 0.9222. The \l/2 correction factor is Not present.'
_exptl_crystal_colour colourless
_exptl_crystal_colour_primary colourless
_exptl_crystal_density_diffrn 1.492
_exptl_crystal_description block
_exptl_crystal_F_000 2112
_exptl_crystal_recrystallization_method 'Re-crystallisation from solvent: DCM/Et2O'
_exptl_crystal_size_max 0.36
_exptl_crystal_size_mid 0.249
_exptl_crystal_size_min 0.098
_refine_diff_density_max 0.584
_refine_diff_density_min -0.659
_refine_diff_density_rms 0.052
_refine_ls_extinction_method none
_refine_ls_goodness_of_fit_ref 1.058
_refine_ls_hydrogen_treatment constr
_refine_ls_matrix_type full
_refine_ls_number_parameters 316
_refine_ls_number_reflns 5458
_refine_ls_number_restraints 0
_refine_ls_restrained_S_all 1.058
_refine_ls_R_factor_all 0.0437
_refine_ls_R_factor_gt 0.0387
_refine_ls_shift/su_max 0.001
_refine_ls_shift/su_mean 0.000
_refine_ls_structure_factor_coef Fsqd
_refine_ls_weighting_details 'w=1/[\s^2^(Fo^2^)+(0.0424P)^2^+6.8085P] where P=(Fo^2^+2Fc^2^)/3'
_refine_ls_weighting_scheme calc
_refine_ls_wR_factor_gt 0.0956
_refine_ls_wR_factor_ref 0.1003
_reflns_Friedel_coverage 0.000
_reflns_number_gt 4869
_reflns_number_total 5458
_reflns_threshold_expression 'I > 2\s(I)'
_cod_data_source_file d1ob00285f2.cif
_cod_data_source_block 0699_cg_0m
_cod_depositor_comments 'Adding full bibliography for 7157951--7157968.cif.'
_cod_original_cell_volume 4571.9(4)
_cod_database_code 7157953
_shelx_shelxl_version_number 2018/3
_shelx_space_group_comment
;
The symmetry employed for this shelxl refinement is uniquely defined
by the following loop, which should always be used as a source of
symmetry information in preference to the above space-group names.
They are only intended as comments.
;
_shelx_estimated_absorpt_t_max 0.972
_shelx_estimated_absorpt_t_min 0.903
_olex2_refinement_description
;
1. Fixed Uiso
 At 1.2 times of:
  All C(H) groups
2.a Aromatic/amide H refined with riding coordinates:
 C5(H5), C6(H6), C7(H7), C8(H8), C9(H9), C10(H10), C11(H11), C12(H12),
 C15(H15), C16(H16), C17(H17), C18(H18), C19(H19), C21(H21), C22(H22), C23(H23),
  C24(H24), C25(H25)
;
_olex2_diffrn_ambient_temperature_device 'Oxford Cryosystems Cryostream 800'
_olex2_exptl_crystal_mounting_method 'The crystal was mounted on a MITIGEN holder in NVH oil'
_olex2_submission_special_instructions 'No special instructions were received'

loop_
_space_group_symop_operation_xyz
'x, y, z'
'-x, y, -z+1/2'
'x+1/2, y+1/2, z'
'-x+1/2, y+1/2, -z+1/2'
'-x, -y, -z'
'x, -y, z-1/2'
'-x+1/2, -y+1/2, -z'
'x+1/2, -y+1/2, z-1/2'

loop_
_atom_site_label
_atom_site_type_symbol
_atom_site_fract_x
_atom_site_fract_y
_atom_site_fract_z
_atom_site_U_iso_or_equiv
_atom_site_adp_type
_atom_site_occupancy
_atom_site_site_symmetry_order
_atom_site_calc_flag
_atom_site_refinement_flags_posn
_atom_site_refinement_flags_adp
_atom_site_refinement_flags_occupancy
_atom_site_disorder_assembly
_atom_site_disorder_group
S1 S 0.69159(2) 0.63895(4) 0.51924(2) 0.02113(9) Uani 1 1 d . . . . .
N1 N 0.66211(4) 0.49084(15) 0.54303(8) 0.0245(3) Uani 1 1 d . . . . .
C1 C 0.73616(5) 0.53163(16) 0.50818(8) 0.0195(3) Uani 1 1 d . . . . .
C2 C 0.77623(5) 0.56123(17) 0.57059(8) 0.0214(3) Uani 1 1 d . . . . .
C3 C 0.77068(5) 0.67094(18) 0.62889(8) 0.0249(3) Uani 1 1 d . . . . .
C4 C 0.72619(5) 0.71475(18) 0.61132(9) 0.0250(3) Uani 1 1 d . . . . .
C5 C 0.71192(7) 0.8173(2) 0.65667(11) 0.0371(4) Uani 1 1 d . . . . .
H5 H 0.681311 0.842464 0.643364 0.044 Uiso 1 1 calc R . . . .
C6 C 0.74438(9) 0.8814(2) 0.72228(11) 0.0505(6) Uani 1 1 d . . . . .
H6 H 0.736029 0.950221 0.755945 0.061 Uiso 1 1 calc R . . . .
C7 C 0.78898(9) 0.8468(3) 0.73969(10) 0.0538(6) Uani 1 1 d . . . . .
H7 H 0.810713 0.897203 0.783628 0.065 Uiso 1 1 calc R . . . .
C8 C 0.80284(7) 0.7400(2) 0.69443(10) 0.0388(4) Uani 1 1 d . . . . .
H8 H 0.833476 0.714966 0.708025 0.047 Uiso 1 1 calc R . . . .
C9 C 0.81484(5) 0.49014(19) 0.56876(10) 0.0296(3) Uani 1 1 d . . . . .
H9 H 0.842608 0.506995 0.610218 0.036 Uiso 1 1 calc R . . . .
C10 C 0.81209(6) 0.3945(2) 0.50553(12) 0.0345(4) Uani 1 1 d . . . . .
H10 H 0.838337 0.344744 0.504304 0.041 Uiso 1 1 calc R . . . .
C11 C 0.77207(6) 0.36917(19) 0.44381(11) 0.0326(4) Uani 1 1 d . . . . .
H11 H 0.771462 0.303834 0.400945 0.039 Uiso 1 1 calc R . . . .
C12 C 0.73278(5) 0.43829(18) 0.44389(9) 0.0250(3) Uani 1 1 d . . . . .
H12 H 0.705135 0.422163 0.402022 0.030 Uiso 1 1 calc R . . . .
C13 C 0.61914(5) 0.50813(17) 0.50887(8) 0.0208(3) Uani 1 1 d . . . . .
C14 C 0.59768(5) 0.64005(17) 0.45227(9) 0.0210(3) Uani 1 1 d . . . . .
C15 C 0.58860(5) 0.78961(18) 0.47711(11) 0.0287(3) Uani 1 1 d . . . . .
H15 H 0.595057 0.809430 0.531076 0.034 Uiso 1 1 calc R . . . .
C16 C 0.56996(6) 0.9099(2) 0.42217(14) 0.0406(5) Uani 1 1 d . . . . .
H16 H 0.564053 1.013013 0.438899 0.049 Uiso 1 1 calc R . . . .
C17 C 0.55999(7) 0.8817(3) 0.34416(14) 0.0495(5) Uani 1 1 d . . . . .
H17 H 0.546446 0.963951 0.306967 0.059 Uiso 1 1 calc R . . . .
C18 C 0.56954(9) 0.7353(3) 0.31986(13) 0.0586(6) Uani 1 1 d . . . . .
H18 H 0.563052 0.716678 0.265790 0.070 Uiso 1 1 calc R . . . .
C19 C 0.58869(8) 0.6134(2) 0.37378(11) 0.0436(5) Uani 1 1 d . . . . .
H19 H 0.595564 0.512092 0.356677 0.052 Uiso 1 1 calc R . . . .
C20 C 0.59128(5) 0.38618(18) 0.52743(9) 0.0241(3) Uani 1 1 d . . . . .
C21 C 0.61058(6) 0.2705(2) 0.58530(10) 0.0338(4) Uani 1 1 d . . . . .
H21 H 0.641993 0.267729 0.611499 0.041 Uiso 1 1 calc R . . . .
C22 C 0.58412(7) 0.1596(2) 0.60471(11) 0.0397(4) Uani 1 1 d . . . . .
H22 H 0.597255 0.081882 0.644548 0.048 Uiso 1 1 calc R . . . .
C23 C 0.53823(6) 0.1631(2) 0.56542(12) 0.0375(4) Uani 1 1 d . . . . .
H23 H 0.519985 0.088363 0.579107 0.045 Uiso 1 1 calc R . . . .
C24 C 0.51894(6) 0.2742(2) 0.50673(12) 0.0352(4) Uani 1 1 d . . . . .
H24 H 0.487608 0.273880 0.479410 0.042 Uiso 1 1 calc R . . . .
C25 C 0.54530(5) 0.38667(19) 0.48747(10) 0.0280(3) Uani 1 1 d . . . . .
H25 H 0.531995 0.463481 0.447243 0.034 Uiso 1 1 calc R . . . .
S2 S 0.61896(2) 0.72857(5) 0.73116(2) 0.02731(10) Uani 1 1 d . . . . .
F1 F 0.54237(4) 0.57800(15) 0.69272(9) 0.0595(4) Uani 1 1 d . . . . .
F2 F 0.53668(5) 0.83471(17) 0.67290(10) 0.0736(5) Uani 1 1 d . . . . .
F3 F 0.55592(5) 0.74061(17) 0.78920(10) 0.0627(4) Uani 1 1 d . . . . .
O1 O 0.61686(8) 0.6841(3) 0.65530(11) 0.0820(7) Uani 1 1 d . . . . .
O2 O 0.63940(5) 0.6148(2) 0.79156(11) 0.0606(5) Uani 1 1 d . . . . .
O3 O 0.63098(5) 0.89272(17) 0.75128(8) 0.0453(3) Uani 1 1 d . . . . .
C26 C 0.56062(6) 0.7199(2) 0.72087(13) 0.0401(4) Uani 1 1 d . . . . .

loop_
_atom_site_aniso_label
_atom_site_aniso_U_11
_atom_site_aniso_U_22
_atom_site_aniso_U_33
_atom_site_aniso_U_23
_atom_site_aniso_U_13
_atom_site_aniso_U_12
S1 0.02034(17) 0.01742(17) 0.02630(18) 0.00538(13) 0.00937(13) -0.00159(12)
N1 0.0238(6) 0.0193(6) 0.0316(7) 0.0064(5) 0.0118(5) -0.0035(5)
C1 0.0210(6) 0.0158(6) 0.0224(6) 0.0044(5) 0.0086(5) -0.0014(5)
C2 0.0223(7) 0.0175(6) 0.0226(7) 0.0064(5) 0.0061(5) -0.0030(5)
C3 0.0323(8) 0.0208(7) 0.0192(7) 0.0052(5) 0.0066(6) -0.0070(6)
C4 0.0358(8) 0.0193(7) 0.0231(7) 0.0013(5) 0.0146(6) -0.0072(6)
C5 0.0611(12) 0.0254(8) 0.0365(9) 0.0010(7) 0.0319(9) -0.0027(8)
C6 0.0957(19) 0.0337(10) 0.0284(9) -0.0033(8) 0.0301(11) -0.0033(10)
C7 0.0933(19) 0.0357(10) 0.0176(8) -0.0034(7) 0.0029(9) -0.0159(11)
C8 0.0484(11) 0.0315(9) 0.0239(8) 0.0056(7) -0.0017(7) -0.0118(8)
C9 0.0227(7) 0.0232(7) 0.0410(9) 0.0131(7) 0.0095(6) 0.0003(6)
C10 0.0345(9) 0.0208(7) 0.0565(11) 0.0109(7) 0.0266(8) 0.0057(6)
C11 0.0507(10) 0.0170(7) 0.0405(9) 0.0018(6) 0.0289(8) -0.0003(7)
C12 0.0339(8) 0.0179(7) 0.0236(7) 0.0018(5) 0.0110(6) -0.0054(6)
C13 0.0249(7) 0.0169(6) 0.0241(7) -0.0015(5) 0.0132(6) -0.0020(5)
C14 0.0197(6) 0.0185(6) 0.0272(7) 0.0005(5) 0.0117(5) -0.0004(5)
C15 0.0263(7) 0.0206(7) 0.0445(9) -0.0036(6) 0.0194(7) -0.0010(6)
C16 0.0265(8) 0.0207(8) 0.0783(14) 0.0080(8) 0.0236(9) 0.0051(6)
C17 0.0339(10) 0.0413(11) 0.0645(14) 0.0281(10) 0.0076(9) 0.0023(8)
C18 0.0801(17) 0.0560(14) 0.0308(10) 0.0145(9) 0.0098(10) -0.0011(12)
C19 0.0698(14) 0.0321(9) 0.0295(9) 0.0000(7) 0.0190(9) 0.0057(9)
C20 0.0260(7) 0.0195(7) 0.0314(7) -0.0002(6) 0.0159(6) -0.0038(6)
C21 0.0320(8) 0.0335(9) 0.0355(9) 0.0082(7) 0.0118(7) -0.0092(7)
C22 0.0445(10) 0.0357(9) 0.0408(10) 0.0088(8) 0.0180(8) -0.0131(8)
C23 0.0404(10) 0.0305(9) 0.0516(11) -0.0015(8) 0.0287(9) -0.0129(7)
C24 0.0286(8) 0.0272(8) 0.0569(11) -0.0042(8) 0.0241(8) -0.0050(6)
C25 0.0258(7) 0.0208(7) 0.0420(9) -0.0015(6) 0.0176(7) -0.0007(6)
S2 0.0317(2) 0.0293(2) 0.02237(18) 0.00096(14) 0.01168(15) -0.00057(15)
F1 0.0404(6) 0.0378(6) 0.0795(9) 0.0023(6) -0.0024(6) -0.0113(5)
F2 0.0430(7) 0.0461(7) 0.1003(12) 0.0269(8) -0.0106(7) 0.0088(6)
F3 0.0639(8) 0.0549(8) 0.0939(11) 0.0003(7) 0.0580(8) 0.0101(7)
O1 0.1124(16) 0.1039(16) 0.0563(10) -0.0425(11) 0.0625(11) -0.0480(13)
O2 0.0288(7) 0.0628(10) 0.0862(12) 0.0470(9) 0.0165(7) 0.0110(7)
O3 0.0465(8) 0.0356(7) 0.0421(7) -0.0033(6) 0.0023(6) -0.0116(6)
C26 0.0310(9) 0.0277(9) 0.0536(11) 0.0060(8) 0.0060(8) 0.0046(7)

loop_
_atom_type_symbol
_atom_type_description
_atom_type_scat_dispersion_real
_atom_type_scat_dispersion_imag
_atom_type_scat_source
C C 0.0033 0.0016 'International Tables Vol C Tables 4.2.6.8 and 6.1.1.4'
H H 0.0000 0.0000 'International Tables Vol C Tables 4.2.6.8 and 6.1.1.4'
F F 0.0171 0.0103 'International Tables Vol C Tables 4.2.6.8 and 6.1.1.4'
N N 0.0061 0.0033 'International Tables Vol C Tables 4.2.6.8 and 6.1.1.4'
O O 0.0106 0.0060 'International Tables Vol C Tables 4.2.6.8 and 6.1.1.4'
S S 0.1246 0.1234 'International Tables Vol C Tables 4.2.6.8 and 6.1.1.4'

loop_
_geom_angle_atom_site_label_1
_geom_angle_atom_site_label_2
_geom_angle_atom_site_label_3
_geom_angle
_geom_angle_site_symmetry_1
_geom_angle_site_symmetry_3
_geom_angle_publ_flag
N1 S1 C1 102.88(6) . . ?
N1 S1 C4 103.08(7) . . ?
C1 S1 C4 91.92(7) . . ?
C13 N1 S1 113.15(10) . . ?
C2 C1 S1 111.39(11) . . ?
C12 C1 S1 124.61(11) . . ?
C12 C1 C2 123.88(14) . . ?
C1 C2 C3 112.55(13) . . ?
C9 C2 C1 118.24(14) . . ?
C9 C2 C3 129.18(14) . . ?
C4 C3 C2 112.50(13) . . ?
C8 C3 C2 129.41(16) . . ?
C8 C3 C4 118.01(16) . . ?
C3 C4 S1 111.33(11) . . ?
C5 C4 S1 124.24(14) . . ?
C5 C4 C3 124.15(16) . . ?
C4 C5 H5 121.7 . . ?
C6 C5 C4 116.7(2) . . ?
C6 C5 H5 121.7 . . ?
C5 C6 H6 119.6 . . ?
C5 C6 C7 120.90(19) . . ?
C7 C6 H6 119.6 . . ?
C6 C7 H7 119.1 . . ?
C6 C7 C8 121.80(18) . . ?
C8 C7 H7 119.1 . . ?
C3 C8 C7 118.4(2) . . ?
C3 C8 H8 120.8 . . ?
C7 C8 H8 120.8 . . ?
C2 C9 H9 120.6 . . ?
C10 C9 C2 118.81(15) . . ?
C10 C9 H9 120.6 . . ?
C9 C10 H10 119.1 . . ?
C9 C10 C11 121.81(15) . . ?
C11 C10 H10 119.1 . . ?
C10 C11 H11 119.6 . . ?
C10 C11 C12 120.84(16) . . ?
C12 C11 H11 119.6 . . ?
C1 C12 C11 116.41(15) . . ?
C1 C12 H12 121.8 . . ?
C11 C12 H12 121.8 . . ?
N1 C13 C14 123.76(13) . . ?
N1 C13 C20 116.46(13) . . ?
C20 C13 C14 119.76(13) . . ?
C15 C14 C13 121.60(14) . . ?
C19 C14 C13 118.48(14) . . ?
C19 C14 C15 119.85(15) . . ?
C14 C15 H15 120.4 . . ?
C14 C15 C16 119.25(17) . . ?
C16 C15 H15 120.4 . . ?
C15 C16 H16 119.6 . . ?
C17 C16 C15 120.76(18) . . ?
C17 C16 H16 119.6 . . ?
C16 C17 H17 120.0 . . ?
C18 C17 C16 119.95(18) . . ?
C18 C17 H17 120.0 . . ?
C17 C18 H18 119.8 . . ?
C17 C18 C19 120.4(2) . . ?
C19 C18 H18 119.8 . . ?
C14 C19 C18 119.74(19) . . ?
C14 C19 H19 120.1 . . ?
C18 C19 H19 120.1 . . ?
C21 C20 C13 120.44(14) . . ?
C25 C20 C13 119.92(14) . . ?
C25 C20 C21 119.63(14) . . ?
C20 C21 H21 119.8 . . ?
C22 C21 C20 120.33(17) . . ?
C22 C21 H21 119.8 . . ?
C21 C22 H22 120.2 . . ?
C21 C22 C23 119.50(17) . . ?
C23 C22 H22 120.2 . . ?
C22 C23 H23 119.7 . . ?
C24 C23 C22 120.61(16) . . ?
C24 C23 H23 119.7 . . ?
C23 C24 H24 119.9 . . ?
C23 C24 C25 120.13(17) . . ?
C25 C24 H24 119.9 . . ?
C20 C25 H25 120.1 . . ?
C24 C25 C20 119.76(16) . . ?
C24 C25 H25 120.1 . . ?
O1 S2 O2 115.89(14) . . ?
O1 S2 O3 114.36(11) . . ?
O1 S2 C26 102.29(12) . . ?
O2 S2 O3 115.21(10) . . ?
O2 S2 C26 102.76(9) . . ?
O3 S2 C26 103.70(9) . . ?
F1 C26 S2 111.58(14) . . ?
F1 C26 F2 107.82(16) . . ?
F2 C26 S2 111.50(15) . . ?
F3 C26 S2 111.62(14) . . ?
F3 C26 F1 107.04(17) . . ?
F3 C26 F2 107.04(18) . . ?

loop_
_geom_bond_atom_site_label_1
_geom_bond_atom_site_label_2
_geom_bond_distance
_geom_bond_site_symmetry_2
_geom_bond_publ_flag
S1 N1 1.7051(12) . ?
S1 C1 1.7657(15) . ?
S1 C4 1.7658(16) . ?
N1 C13 1.3040(19) . ?
C1 C2 1.4000(19) . ?
C1 C12 1.382(2) . ?
C2 C3 1.465(2) . ?
C2 C9 1.390(2) . ?
C3 C4 1.400(2) . ?
C3 C8 1.392(2) . ?
C4 C5 1.383(2) . ?
C5 H5 0.9500 . ?
C5 C6 1.381(3) . ?
C6 H6 0.9500 . ?
C6 C7 1.386(4) . ?
C7 H7 0.9500 . ?
C7 C8 1.396(3) . ?
C8 H8 0.9500 . ?
C9 H9 0.9500 . ?
C9 C10 1.382(3) . ?
C10 H10 0.9500 . ?
C10 C11 1.387(3) . ?
C11 H11 0.9500 . ?
C11 C12 1.392(2) . ?
C12 H12 0.9500 . ?
C13 C14 1.492(2) . ?
C13 C20 1.4735(19) . ?
C14 C15 1.388(2) . ?
C14 C19 1.381(2) . ?
C15 H15 0.9500 . ?
C15 C16 1.389(3) . ?
C16 H16 0.9500 . ?
C16 C17 1.369(3) . ?
C17 H17 0.9500 . ?
C17 C18 1.366(4) . ?
C18 H18 0.9500 . ?
C18 C19 1.391(3) . ?
C19 H19 0.9500 . ?
C20 C21 1.397(2) . ?
C20 C25 1.394(2) . ?
C21 H21 0.9500 . ?
C21 C22 1.387(2) . ?
C22 H22 0.9500 . ?
C22 C23 1.390(3) . ?
C23 H23 0.9500 . ?
C23 C24 1.380(3) . ?
C24 H24 0.9500 . ?
C24 C25 1.393(2) . ?
C25 H25 0.9500 . ?
S2 O1 1.4195(15) . ?
S2 O2 1.4205(14) . ?
S2 O3 1.4248(14) . ?
S2 C26 1.824(2) . ?
F1 C26 1.331(2) . ?
F2 C26 1.333(2) . ?
F3 C26 1.330(3) . ?
